data_4346346
loop_
_publ_author_name
'Guo, Peng-Hu'
'Liu, Jiang'
'Wu, Zi-Hao'
'Yan, Hua'
'Chen, Yan-Cong'
'Jia, Jian-Hua'
'Tong, Ming-Liang'

_publ_section_title
;
 Single-Molecule-Magnet Behavior in a [2 \\times 2] Grid Dy(III)4 Cluster
 and a Dysprosium-Doped Y(III)4 Cluster.
;
_journal_issue 16
_journal_name_full 'Inorganic chemistry'
_journal_page_first 8087
_journal_page_last 8092
_journal_paper_doi 10.1021/acs.inorgchem.5b01322
_journal_volume 54
_journal_year 2015
_chemical_formula_sum 'C52 H40 Dy0.24 N24 O18 Y3.76'
_chemical_formula_weight 1662.38
_space_group_IT_number 14
_space_group_name_Hall '-P 2yn'
_space_group_name_H-M_alt 'P 1 21/n 1'
_symmetry_cell_setting monoclinic
_symmetry_space_group_name_H-M 'P 1 21/n 1'
_atom_sites_solution_hydrogens geom
_atom_sites_solution_primary direct
_atom_sites_solution_secondary difmap
_audit_creation_method SHELXL-97
_cell_angle_alpha 90.00
_cell_angle_beta 92.091(1)
_cell_angle_gamma 90.00
_cell_formula_units_Z 2
_cell_length_a 12.1909(5)
_cell_length_b 16.8969(8)
_cell_length_c 15.4868(6)
_cell_measurement_reflns_used 17331
_cell_measurement_temperature 293(2)
_cell_measurement_theta_max 27.470
_cell_measurement_theta_min 3.065
_cell_volume 3188.0(2)
_computing_cell_refinement 'PROCESS-AUTO (Rigaku, 1998)'
_computing_data_collection 'PROCESS-AUTO (Rigaku, 1998)'
_computing_data_reduction 'PROCESS-AUTO (Rigaku, 1998)'
_computing_molecular_graphics 'Bruker SHELXTL'
_computing_publication_material 'Bruker SHELXTL'
_computing_structure_refinement 'SHELXL-97 (Sheldrick, 1997)'
_computing_structure_solution 'SHELXS-97 (Sheldrick, 1990)'
_diffrn_ambient_temperature 293(2)
_diffrn_measured_fraction_theta_full 0.988
_diffrn_measured_fraction_theta_max 0.988
_diffrn_measurement_device_type 'Rigaku R-AXIS SPIDER IP'
_diffrn_measurement_method '\w scans'
_diffrn_radiation_monochromator graphite
_diffrn_radiation_source 'fine-focus sealed tube'
_diffrn_radiation_type MoK\a
_diffrn_radiation_wavelength 0.71073
_diffrn_reflns_av_R_equivalents 0.0581
_diffrn_reflns_av_sigmaI/netI 0.0596
_diffrn_reflns_limit_h_max 15
_diffrn_reflns_limit_h_min -15
_diffrn_reflns_limit_k_max 21
_diffrn_reflns_limit_k_min -20
_diffrn_reflns_limit_l_max 20
_diffrn_reflns_limit_l_min -20
_diffrn_reflns_number 24107
_diffrn_reflns_theta_full 27.47
_diffrn_reflns_theta_max 27.47
_diffrn_reflns_theta_min 3.19
_exptl_absorpt_coefficient_mu 3.756
_exptl_absorpt_correction_T_max 0.6763
_exptl_absorpt_correction_T_min 0.4921
_exptl_absorpt_correction_type multi-scan
_exptl_absorpt_process_details '(ABSCOR; Higashi, 1995)'
_exptl_crystal_colour colorless
_exptl_crystal_density_diffrn 1.732
_exptl_crystal_density_method 'not measured'
_exptl_crystal_description block
_exptl_crystal_F_000 1653
_exptl_crystal_size_max 0.22
_exptl_crystal_size_mid 0.15
_exptl_crystal_size_min 0.11
_refine_diff_density_max 0.922
_refine_diff_density_min -0.533
_refine_diff_density_rms 0.099
_refine_ls_extinction_method none
_refine_ls_goodness_of_fit_ref 1.012
_refine_ls_hydrogen_treatment constr
_refine_ls_matrix_type full
_refine_ls_number_parameters 443
_refine_ls_number_reflns 7198
_refine_ls_number_restraints 6
_refine_ls_restrained_S_all 1.017
_refine_ls_R_factor_all 0.0699
_refine_ls_R_factor_gt 0.0394
_refine_ls_shift/su_max 0.001
_refine_ls_shift/su_mean 0.000
_refine_ls_structure_factor_coef Fsqd
_refine_ls_weighting_details 'calc w=1/[\s^2^(Fo^2^)+(0.0456P)^2^+0.0000P] where P=(Fo^2^+2Fc^2^)/3'
_refine_ls_weighting_scheme calc
_refine_ls_wR_factor_gt 0.0804
_refine_ls_wR_factor_ref 0.0949
_reflns_number_gt 5072
_reflns_number_total 7198
_reflns_threshold_expression >2sigma(I)
_cod_data_source_file ic5b01322_si_003.cif
_cod_data_source_block dyy
_cod_original_sg_symbol_H-M P2(1)/n
_cod_database_code 4346346

loop_
_symmetry_equiv_pos_as_xyz
'x, y, z'
'-x+1/2, y+1/2, -z+1/2'
'-x, -y, -z'
'x-1/2, -y-1/2, z-1/2'

loop_
_atom_site_label
_atom_site_type_symbol
_atom_site_fract_x
_atom_site_fract_y
_atom_site_fract_z
_atom_site_U_iso_or_equiv
_atom_site_adp_type
_atom_site_occupancy
_atom_site_symmetry_multiplicity
_atom_site_calc_flag
_atom_site_refinement_flags
Dy1 Dy 0.92251(2) 0.068677(18) 0.307303(18) 0.03104(9) Uani 0.06 1 d P
Y1 Y 0.92251(2) 0.068677(18) 0.307303(18) 0.03104(9) Uani 0.94 1 d P
Dy2 Dy 0.81373(2) -0.137107(19) 0.524870(18) 0.03242(10) Uani 0.06 1 d P
Y2 Y 0.81373(2) -0.137107(19) 0.524870(18) 0.03242(10) Uani 0.94 1 d P
O1 O 1.04894(19) 0.06625(15) 0.41530(15) 0.0476(6) Uani 1 1 d .
H1O H 1.0194 0.0294 0.4436 0.057 Uiso 1 1 d R
O2 O 1.03381(19) 0.16573(16) 0.25997(15) 0.0476(6) Uani 1 1 d .
O3 O 1.17876(19) 0.19653(16) 0.34257(15) 0.0486(7) Uani 1 1 d .
O4 O 0.8321(2) 0.11041(17) 0.16101(17) 0.0568(7) Uani 1 1 d .
O5 O 0.76677(19) 0.01266(16) 0.23075(16) 0.0498(7) Uani 1 1 d .
O6 O 0.6898(2) 0.0471(2) 0.10793(18) 0.0831(11) Uani 1 1 d .
O7 O 0.6730(2) -0.16406(17) 0.41430(16) 0.0518(7) Uani 1 1 d .
O8 O 0.6836(2) -0.24610(16) 0.52013(17) 0.0554(7) Uani 1 1 d .
O9 O 0.5459(2) -0.2540(2) 0.42688(19) 0.0690(9) Uani 1 1 d .
N1 N 1.0305(2) 0.00361(19) 0.19221(18) 0.0423(7) Uani 1 1 d .
N2 N 0.9496(2) -0.07597(17) 0.33153(17) 0.0354(6) Uani 1 1 d .
N3 N 0.9307(2) -0.12912(17) 0.39550(17) 0.0373(7) Uani 1 1 d .
N4 N 1.0507(2) -0.18469(19) 0.30586(19) 0.0467(8) Uani 1 1 d .
N5 N 0.9313(2) -0.26057(19) 0.50210(19) 0.0478(8) Uani 1 1 d .
N6 N 0.8148(2) 0.19251(18) 0.33146(18) 0.0424(7) Uani 1 1 d .
N7 N 0.7919(2) 0.05621(17) 0.42543(17) 0.0352(6) Uani 1 1 d .
N8 N 0.7575(2) -0.00178(17) 0.48022(17) 0.0366(7) Uani 1 1 d .
N9 N 0.6580(2) 0.10821(19) 0.50441(19) 0.0470(8) Uani 1 1 d .
N10 N 0.6481(2) -0.08624(19) 0.60362(19) 0.0444(8) Uani 1 1 d .
N11 N 0.7609(2) 0.0565(2) 0.1645(2) 0.0462(8) Uani 1 1 d .
N12 N 0.6307(2) -0.2233(2) 0.4531(2) 0.0460(8) Uani 1 1 d .
C1 C 1.0638(3) 0.0421(3) 0.1211(2) 0.0509(10) Uani 1 1 d .
H1 H 1.0431 0.0946 0.1130 0.061 Uiso 1 1 calc R
C2 C 1.1272(3) 0.0064(3) 0.0603(2) 0.0588(11) Uani 1 1 d .
H2 H 1.1490 0.0347 0.0124 0.071 Uiso 1 1 calc R
C3 C 1.1579(4) -0.0712(3) 0.0712(3) 0.0658(13) Uani 1 1 d .
H3 H 1.2000 -0.0964 0.0305 0.079 Uiso 1 1 calc R
C4 C 1.1252(3) -0.1114(3) 0.1438(3) 0.0594(12) Uani 1 1 d .
H4 H 1.1459 -0.1638 0.1530 0.071 Uiso 1 1 calc R
C5 C 1.0611(3) -0.0726(2) 0.2026(2) 0.0422(9) Uani 1 1 d .
C6 C 1.0211(3) -0.1117(2) 0.2803(2) 0.0388(8) Uani 1 1 d .
C7 C 0.9938(3) -0.1923(2) 0.3783(2) 0.0405(8) Uani 1 1 d .
C8 C 0.9981(3) -0.2619(2) 0.4354(2) 0.0449(9) Uani 1 1 d .
C9 C 1.0714(3) -0.3238(3) 0.4219(3) 0.0590(11) Uani 1 1 d .
H9 H 1.1179 -0.3223 0.3756 0.071 Uiso 1 1 calc R
C10 C 1.0741(4) -0.3873(3) 0.4781(3) 0.0694(13) Uani 1 1 d .
H10 H 1.1221 -0.4293 0.4703 0.083 Uiso 1 1 calc R
C11 C 1.0035(4) -0.3870(3) 0.5464(3) 0.0659(12) Uani 1 1 d .
H11 H 1.0036 -0.4287 0.5856 0.079 Uiso 1 1 calc R
C12 C 0.9332(4) -0.3237(3) 0.5553(3) 0.0612(11) Uani 1 1 d .
H12 H 0.8846 -0.3247 0.6002 0.073 Uiso 1 1 calc R
C13 C 0.8228(3) 0.2582(2) 0.2820(2) 0.0510(10) Uani 1 1 d .
H13 H 0.8722 0.2580 0.2376 0.061 Uiso 1 1 calc R
C14 C 0.7614(3) 0.3252(2) 0.2944(3) 0.0559(10) Uani 1 1 d .
H14 H 0.7690 0.3690 0.2588 0.067 Uiso 1 1 calc R
C15 C 0.6886(3) 0.3265(3) 0.3602(3) 0.0583(11) Uani 1 1 d .
H15 H 0.6475 0.3717 0.3704 0.070 Uiso 1 1 calc R
C16 C 0.6771(3) 0.2604(2) 0.4106(3) 0.0525(10) Uani 1 1 d .
H16 H 0.6275 0.2598 0.4548 0.063 Uiso 1 1 calc R
C17 C 0.7413(3) 0.1942(2) 0.3942(2) 0.0408(8) Uani 1 1 d .
C18 C 0.7310(3) 0.1198(2) 0.4428(2) 0.0382(8) Uani 1 1 d .
C19 C 0.6778(3) 0.0328(2) 0.5254(2) 0.0389(8) Uani 1 1 d .
C20 C 0.6168(3) -0.0111(2) 0.5902(2) 0.0416(9) Uani 1 1 d .
C21 C 0.5303(3) 0.0242(3) 0.6317(3) 0.0552(11) Uani 1 1 d .
H21 H 0.5108 0.0765 0.6200 0.066 Uiso 1 1 calc R
C22 C 0.4741(3) -0.0198(3) 0.6905(3) 0.0671(13) Uani 1 1 d .
H22 H 0.4166 0.0025 0.7200 0.080 Uiso 1 1 calc R
C23 C 0.5046(3) -0.0977(3) 0.7047(3) 0.0667(13) Uani 1 1 d .
H23 H 0.4666 -0.1288 0.7433 0.080 Uiso 1 1 calc R
C24 C 0.5921(3) -0.1294(3) 0.6613(3) 0.0570(11) Uani 1 1 d .
H24 H 0.6128 -0.1816 0.6720 0.068 Uiso 1 1 calc R
C25 C 1.1221(3) 0.2020(2) 0.2741(2) 0.0416(9) Uani 1 1 d .
C26 C 1.1616(4) 0.2565(3) 0.2047(3) 0.0892(18) Uani 1 1 d U
H26A H 1.1481 0.2326 0.1491 0.134 Uiso 1 1 calc R
H26B H 1.2389 0.2657 0.2137 0.134 Uiso 1 1 calc R
H26C H 1.1230 0.3059 0.2072 0.134 Uiso 1 1 calc R

loop_
_atom_site_aniso_label
_atom_site_aniso_U_11
_atom_site_aniso_U_22
_atom_site_aniso_U_33
_atom_site_aniso_U_23
_atom_site_aniso_U_13
_atom_site_aniso_U_12
Dy1 0.03261(15) 0.02852(18) 0.03215(16) 0.00039(12) 0.00311(12) -0.00088(12)
Y1 0.03261(15) 0.02852(18) 0.03215(16) 0.00039(12) 0.00311(12) -0.00088(12)
Dy2 0.03534(16) 0.03146(19) 0.03045(16) 0.00406(13) 0.00094(12) -0.00352(13)
Y2 0.03534(16) 0.03146(19) 0.03045(16) 0.00406(13) 0.00094(12) -0.00352(13)
O1 0.0510(14) 0.0476(17) 0.0431(14) 0.0166(12) -0.0131(11) -0.0190(12)
O2 0.0454(14) 0.0493(17) 0.0477(14) 0.0132(12) -0.0038(12) -0.0133(12)
O3 0.0512(14) 0.0567(18) 0.0373(13) 0.0152(12) -0.0079(12) -0.0146(13)
O4 0.0587(16) 0.058(2) 0.0534(16) 0.0125(14) 0.0006(13) -0.0157(15)
O5 0.0491(14) 0.0499(18) 0.0501(15) 0.0106(13) -0.0031(12) -0.0126(13)
O6 0.0676(19) 0.127(3) 0.0530(18) 0.0089(19) -0.0259(16) -0.030(2)
O7 0.0569(15) 0.0565(19) 0.0415(14) 0.0043(13) -0.0051(12) -0.0072(14)
O8 0.0621(16) 0.0501(18) 0.0530(16) 0.0107(13) -0.0130(13) -0.0184(14)
O9 0.0455(15) 0.079(2) 0.082(2) -0.0210(17) -0.0097(15) -0.0163(15)
N1 0.0478(16) 0.039(2) 0.0402(16) 0.0033(14) 0.0118(14) 0.0008(14)
N2 0.0415(14) 0.0326(17) 0.0322(14) -0.0011(12) 0.0042(12) -0.0029(13)
N3 0.0430(15) 0.0317(18) 0.0375(15) 0.0030(13) 0.0046(13) -0.0025(13)
N4 0.0549(18) 0.037(2) 0.0492(18) 0.0043(15) 0.0123(15) 0.0063(15)
N5 0.0574(18) 0.039(2) 0.0475(17) 0.0065(15) 0.0040(15) -0.0025(15)
N6 0.0535(17) 0.0327(18) 0.0417(16) 0.0061(13) 0.0104(14) 0.0030(14)
N7 0.0412(15) 0.0307(17) 0.0341(14) 0.0055(12) 0.0078(12) 0.0009(13)
N8 0.0363(14) 0.0381(18) 0.0359(15) 0.0074(13) 0.0060(12) 0.0018(13)
N9 0.0535(17) 0.044(2) 0.0444(17) 0.0089(15) 0.0146(15) 0.0118(15)
N10 0.0437(16) 0.046(2) 0.0442(17) 0.0066(15) 0.0116(14) -0.0024(15)
N11 0.0444(17) 0.054(2) 0.0404(17) -0.0025(16) 0.0057(15) -0.0044(16)
N12 0.0424(17) 0.047(2) 0.0486(18) -0.0138(16) 0.0022(15) -0.0039(16)
C1 0.066(2) 0.043(3) 0.045(2) 0.0051(18) 0.0145(19) 0.001(2)
C2 0.073(3) 0.058(3) 0.047(2) 0.008(2) 0.025(2) 0.000(2)
C3 0.086(3) 0.056(3) 0.058(3) -0.001(2) 0.033(2) 0.012(2)
C4 0.078(3) 0.049(3) 0.052(2) 0.005(2) 0.025(2) 0.016(2)
C5 0.0467(19) 0.038(2) 0.042(2) -0.0004(16) 0.0107(17) 0.0013(17)
C6 0.0393(18) 0.035(2) 0.0428(19) 0.0023(16) 0.0071(16) 0.0024(16)
C7 0.0438(19) 0.036(2) 0.0424(19) -0.0005(16) 0.0049(16) 0.0010(16)
C8 0.051(2) 0.036(2) 0.047(2) 0.0052(17) -0.0017(17) -0.0005(17)
C9 0.065(3) 0.039(3) 0.073(3) 0.009(2) 0.010(2) 0.015(2)
C10 0.076(3) 0.046(3) 0.087(3) 0.012(2) -0.001(3) 0.016(2)
C11 0.090(3) 0.040(3) 0.067(3) 0.017(2) -0.001(3) 0.007(2)
C12 0.086(3) 0.041(3) 0.058(2) 0.015(2) 0.012(2) 0.003(2)
C13 0.065(2) 0.039(2) 0.050(2) 0.0102(18) 0.0129(19) 0.0042(19)
C14 0.076(3) 0.033(2) 0.059(3) 0.0121(19) 0.007(2) 0.007(2)
C15 0.074(3) 0.035(3) 0.066(3) -0.002(2) 0.005(2) 0.021(2)
C16 0.061(2) 0.042(3) 0.056(2) 0.0013(19) 0.013(2) 0.013(2)
C17 0.0488(19) 0.035(2) 0.0388(19) 0.0010(16) 0.0032(16) 0.0032(17)
C18 0.0417(18) 0.034(2) 0.0388(19) 0.0012(15) 0.0043(16) 0.0078(16)
C19 0.0410(18) 0.041(2) 0.0358(18) 0.0046(16) 0.0089(15) 0.0042(16)
C20 0.0365(17) 0.045(2) 0.044(2) 0.0081(17) 0.0044(16) -0.0015(16)
C21 0.052(2) 0.054(3) 0.061(2) 0.005(2) 0.017(2) 0.008(2)
C22 0.053(2) 0.087(4) 0.063(3) 0.004(3) 0.025(2) 0.009(2)
C23 0.058(2) 0.083(4) 0.062(3) 0.019(3) 0.026(2) -0.006(2)
C24 0.057(2) 0.058(3) 0.058(2) 0.016(2) 0.016(2) -0.003(2)
C25 0.0414(18) 0.044(2) 0.0396(19) 0.0067(17) 0.0033(16) -0.0045(17)
C26 0.074(3) 0.125(5) 0.067(3) 0.054(3) -0.018(2) -0.046(3)

loop_
_atom_type_symbol
_atom_type_description
_atom_type_scat_dispersion_real
_atom_type_scat_dispersion_imag
_atom_type_scat_source
C C 0.0033 0.0016 'International Tables Vol C Tables 4.2.6.8 and 6.1.1.4'
H H 0.0000 0.0000 'International Tables Vol C Tables 4.2.6.8 and 6.1.1.4'
N N 0.0061 0.0033 'International Tables Vol C Tables 4.2.6.8 and 6.1.1.4'
O O 0.0106 0.0060 'International Tables Vol C Tables 4.2.6.8 and 6.1.1.4'
Y Y -2.7962 3.5667 'International Tables Vol C Tables 4.2.6.8 and 6.1.1.4'
Dy Dy -0.1892 4.4098 'International Tables Vol C Tables 4.2.6.8 and 6.1.1.4'

loop_
_geom_angle_atom_site_label_1
_geom_angle_atom_site_label_2
_geom_angle_atom_site_label_3
_geom_angle
_geom_angle_site_symmetry_1
_geom_angle_site_symmetry_3
O1 Dy1 O2 81.40(8) . .
O1 Dy1 O5 151.18(9) . .
O2 Dy1 O5 126.76(9) . .
O1 Dy1 N7 83.69(9) . .
O2 Dy1 N7 135.11(9) . .
O5 Dy1 N7 79.21(9) . .
O1 Dy1 N2 77.59(9) . .
O2 Dy1 N2 132.85(9) . .
O5 Dy1 N2 77.62(9) . .
N7 Dy1 N2 83.73(9) . .
O1 Dy1 N6 104.74(10) . .
O2 Dy1 N6 76.53(9) . .
O5 Dy1 N6 89.65(10) . .
N7 Dy1 N6 66.82(9) . .
N2 Dy1 N6 149.73(8) . .
O1 Dy1 N1 99.11(9) . .
O2 Dy1 N1 75.61(10) . .
O5 Dy1 N1 84.39(9) . .
N7 Dy1 N1 148.83(10) . .
N2 Dy1 N1 66.86(9) . .
N6 Dy1 N1 139.79(9) . .
O1 Dy1 O4 157.41(8) . .
O2 Dy1 O4 76.11(8) . .
O5 Dy1 O4 50.84(8) . .
N7 Dy1 O4 113.96(8) . .
N2 Dy1 O4 116.75(9) . .
N6 Dy1 O4 72.17(9) . .
N1 Dy1 O4 73.39(9) . .
O1 Dy1 N11 174.82(10) . .
O2 Dy1 N11 101.63(9) . .
O5 Dy1 N11 25.23(8) . .
N7 Dy1 N11 96.86(8) . .
N2 Dy1 N11 97.33(9) . .
N6 Dy1 N11 80.14(9) . .
N1 Dy1 N11 77.74(9) . .
O4 Dy1 N11 25.61(8) . .
O1 Dy1 H1O 20.0 . .
O2 Dy1 H1O 101.4 . .
O5 Dy1 H1O 131.4 . .
N7 Dy1 H1O 69.3 . .
N2 Dy1 H1O 63.3 . .
N6 Dy1 H1O 109.5 . .
N1 Dy1 H1O 104.0 . .
O4 Dy1 H1O 176.7 . .
N11 Dy1 H1O 156.6 . .
O1 Dy2 O3 81.82(9) 3_756 3_756
O1 Dy2 O7 153.57(9) 3_756 .
O3 Dy2 O7 123.83(9) 3_756 .
O1 Dy2 O8 153.90(9) 3_756 .
O3 Dy2 O8 72.47(9) 3_756 .
O7 Dy2 O8 52.51(9) . .
O1 Dy2 N8 79.43(9) 3_756 .
O3 Dy2 N8 131.14(9) 3_756 .
O7 Dy2 N8 78.15(9) . .
O8 Dy2 N8 121.14(9) . .
O1 Dy2 N3 82.12(9) 3_756 .
O3 Dy2 N3 137.50(9) 3_756 .
O7 Dy2 N3 81.60(9) . .
O8 Dy2 N3 114.00(9) . .
N8 Dy2 N3 83.51(9) . .
O1 Dy2 N10 102.48(10) 3_756 .
O3 Dy2 N10 74.00(9) 3_756 .
O7 Dy2 N10 81.29(9) . .
O8 Dy2 N10 75.04(10) . .
N8 Dy2 N10 66.80(9) . .
N3 Dy2 N10 148.16(10) . .
O1 Dy2 N5 94.53(10) 3_756 .
O3 Dy2 N5 76.21(10) 3_756 .
O7 Dy2 N5 97.75(10) . .
O8 Dy2 N5 75.33(10) . .
N8 Dy2 N5 149.67(9) . .
N3 Dy2 N5 66.19(9) . .
N10 Dy2 N5 142.93(10) . .
O1 Dy2 N12 177.19(9) 3_756 .
O3 Dy2 N12 97.52(9) 3_756 .
O7 Dy2 N12 26.59(9) . .
O8 Dy2 N12 26.07(9) . .
N8 Dy2 N12 99.07(10) . .
N3 Dy2 N12 100.11(9) . .
N10 Dy2 N12 74.73(9) . .
N5 Dy2 N12 87.95(9) . .
Y2 O1 Dy2 0.000(19) 3_756 3_756
Y2 O1 Dy1 141.99(12) 3_756 .
Dy2 O1 Dy1 141.99(12) 3_756 .
Y2 O1 H1O 120.3 3_756 .
Dy2 O1 H1O 120.3 3_756 .
Dy1 O1 H1O 96.1 . .
C25 O2 Dy1 145.0(2) . .
C25 O3 Y2 143.0(2) . 3_756
C25 O3 Dy2 143.0(2) . 3_756
Y2 O3 Dy2 0.000(14) 3_756 3_756
N11 O4 Dy1 92.2(2) . .
N11 O5 Dy1 101.0(2) . .
N12 O7 Dy2 95.86(19) . .
N12 O8 Dy2 96.1(2) . .
C5 N1 C1 117.8(3) . .
C5 N1 Dy1 118.9(2) . .
C1 N1 Dy1 123.2(3) . .
C6 N2 N3 105.3(3) . .
C6 N2 Dy1 115.9(2) . .
N3 N2 Dy1 136.9(2) . .
C7 N3 N2 105.4(2) . .
C7 N3 Dy2 117.4(2) . .
N2 N3 Dy2 137.2(2) . .
C6 N4 C7 101.1(3) . .
C8 N5 C12 117.5(3) . .
C8 N5 Dy2 118.6(2) . .
C12 N5 Dy2 123.9(3) . .
C17 N6 C13 117.0(3) . .
C17 N6 Dy1 119.5(2) . .
C13 N6 Dy1 123.5(2) . .
C18 N7 N8 105.4(2) . .
C18 N7 Dy1 117.1(2) . .
N8 N7 Dy1 137.4(2) . .
C19 N8 N7 104.7(3) . .
C19 N8 Dy2 116.8(2) . .
N7 N8 Dy2 138.07(19) . .
C19 N9 C18 101.2(3) . .
C20 N10 C24 117.7(3) . .
C20 N10 Dy2 118.2(2) . .
C24 N10 Dy2 124.1(3) . .
O6 N11 O4 122.4(3) . .
O6 N11 O5 121.6(3) . .
O4 N11 O5 116.0(3) . .
O6 N11 Dy1 175.4(3) . .
O4 N11 Dy1 62.23(18) . .
O5 N11 Dy1 53.81(17) . .
O9 N12 O8 123.2(4) . .
O9 N12 O7 121.9(3) . .
O8 N12 O7 114.9(3) . .
O9 N12 Dy2 173.0(2) . .
O8 N12 Dy2 57.80(17) . .
O7 N12 Dy2 57.55(16) . .
N1 C1 C2 122.5(4) . .
N1 C1 H1 118.7 . .
C2 C1 H1 118.7 . .
C3 C2 C1 119.4(4) . .
C3 C2 H2 120.3 . .
C1 C2 H2 120.3 . .
C2 C3 C4 118.9(4) . .
C2 C3 H3 120.6 . .
C4 C3 H3 120.6 . .
C3 C4 C5 119.2(4) . .
C3 C4 H4 120.4 . .
C5 C4 H4 120.4 . .
N1 C5 C4 122.2(3) . .
N1 C5 C6 115.4(3) . .
C4 C5 C6 122.4(4) . .
N4 C6 N2 114.3(3) . .
N4 C6 C5 124.1(3) . .
N2 C6 C5 121.5(3) . .
N4 C7 N3 113.8(3) . .
N4 C7 C8 124.7(3) . .
N3 C7 C8 121.5(3) . .
N5 C8 C9 122.6(3) . .
N5 C8 C7 116.2(3) . .
C9 C8 C7 121.2(3) . .
C10 C9 C8 119.2(4) . .
C10 C9 H9 120.4 . .
C8 C9 H9 120.4 . .
C9 C10 C11 118.5(4) . .
C9 C10 H10 120.8 . .
C11 C10 H10 120.8 . .
C12 C11 C10 118.9(4) . .
C12 C11 H11 120.6 . .
C10 C11 H11 120.6 . .
N5 C12 C11 123.3(4) . .
N5 C12 H12 118.3 . .
C11 C12 H12 118.3 . .
N6 C13 C14 123.1(3) . .
N6 C13 H13 118.5 . .
C14 C13 H13 118.5 . .
C13 C14 C15 119.1(4) . .
C13 C14 H14 120.4 . .
C15 C14 H14 120.4 . .
C16 C15 C14 119.3(4) . .
C16 C15 H15 120.4 . .
C14 C15 H15 120.4 . .
C15 C16 C17 118.7(3) . .
C15 C16 H16 120.6 . .
C17 C16 H16 120.6 . .
N6 C17 C16 122.8(3) . .
N6 C17 C18 114.9(3) . .
C16 C17 C18 122.2(3) . .
N7 C18 N9 114.3(3) . .
N7 C18 C17 121.6(3) . .
N9 C18 C17 124.0(3) . .
N9 C19 N8 114.4(3) . .
N9 C19 C20 123.8(3) . .
N8 C19 C20 121.7(3) . .
N10 C20 C21 123.5(3) . .
N10 C20 C19 115.9(3) . .
C21 C20 C19 120.6(4) . .
C22 C21 C20 118.6(4) . .
C22 C21 H21 120.7 . .
C20 C21 H21 120.7 . .
C21 C22 C23 118.8(4) . .
C21 C22 H22 120.6 . .
C23 C22 H22 120.6 . .
C22 C23 C24 119.8(4) . .
C22 C23 H23 120.1 . .
C24 C23 H23 120.1 . .
N10 C24 C23 121.7(4) . .
N10 C24 H24 119.2 . .
C23 C24 H24 119.2 . .
O3 C25 O2 124.0(3) . .
O3 C25 C26 118.0(3) . .
O2 C25 C26 118.1(3) . .
C25 C26 H26A 109.5 . .
C25 C26 H26B 109.5 . .
H26A C26 H26B 109.5 . .
C25 C26 H26C 109.5 . .
H26A C26 H26C 109.5 . .
H26B C26 H26C 109.5 . .

loop_
_geom_bond_atom_site_label_1
_geom_bond_atom_site_label_2
_geom_bond_distance
_geom_bond_site_symmetry_2
Dy1 O1 2.233(2) .
Dy1 O2 2.267(2) .
Dy1 O5 2.396(2) .
Dy1 N7 2.478(2) .
Dy1 N2 2.493(3) .
Dy1 N6 2.505(3) .
Dy1 N1 2.508(3) .
Dy1 O4 2.581(3) .
Dy1 N11 2.915(3) .
Dy1 H1O 2.4722 .
Dy2 O1 2.232(2) 3_756
Dy2 O3 2.284(2) 3_756
Dy2 O7 2.422(2) .
Dy2 O8 2.430(3) .
Dy2 N8 2.478(3) .
Dy2 N3 2.505(3) .
Dy2 N10 2.546(3) .
Dy2 N5 2.563(3) .
Dy2 N12 2.856(3) .
O1 Y2 2.232(2) 3_756
O1 Dy2 2.232(2) 3_756
O1 H1O 0.8499 .
O2 C25 1.250(4) .
O3 C25 1.248(4) .
O3 Y2 2.284(2) 3_756
O3 Dy2 2.284(2) 3_756
O4 N11 1.261(4) .
O5 N11 1.266(4) .
O6 N11 1.220(4) .
O7 N12 1.285(4) .
O8 N12 1.262(4) .
O9 N12 1.213(4) .
N1 C5 1.348(5) .
N1 C1 1.353(4) .
N2 C6 1.343(4) .
N2 N3 1.363(4) .
N3 C7 1.348(4) .
N4 C6 1.341(5) .
N4 C7 1.347(4) .
N5 C8 1.339(4) .
N5 C12 1.348(5) .
N6 C17 1.346(4) .
N6 C13 1.354(4) .
N7 C18 1.339(4) .
N7 N8 1.372(4) .
N8 C19 1.352(4) .
N9 C19 1.334(5) .
N9 C18 1.343(4) .
N10 C20 1.340(5) .
N10 C24 1.357(4) .
C1 C2 1.379(5) .
C1 H1 0.9300 .
C2 C3 1.373(6) .
C2 H2 0.9300 .
C3 C4 1.385(5) .
C3 H3 0.9300 .
C4 C5 1.387(5) .
C4 H4 0.9300 .
C5 C6 1.471(5) .
C7 C8 1.471(5) .
C8 C9 1.398(5) .
C9 C10 1.382(6) .
C9 H9 0.9300 .
C10 C11 1.388(6) .
C10 H10 0.9300 .
C11 C12 1.381(6) .
C11 H11 0.9300 .
C12 H12 0.9300 .
C13 C14 1.374(5) .
C13 H13 0.9300 .
C14 C15 1.376(5) .
C14 H14 0.9300 .
C15 C16 1.373(5) .
C15 H15 0.9300 .
C16 C17 1.393(5) .
C16 H16 0.9300 .
C17 C18 1.473(5) .
C19 C20 1.471(5) .
C20 C21 1.389(5) .
C21 C22 1.378(6) .
C21 H21 0.9300 .
C22 C23 1.385(6) .
C22 H22 0.9300 .
C23 C24 1.389(5) .
C23 H23 0.9300 .
C24 H24 0.9300 .
C25 C26 1.507(5) .
C26 H26A 0.9600 .
C26 H26B 0.9600 .
C26 H26C 0.9600 .

loop_
_geom_torsion_atom_site_label_1
_geom_torsion_atom_site_label_2
_geom_torsion_atom_site_label_3
_geom_torsion_atom_site_label_4
_geom_torsion
_geom_torsion_site_symmetry_1
_geom_torsion_site_symmetry_4
O2 Dy1 O1 Y2 16.21(19) . 3_756
O5 Dy1 O1 Y2 -175.05(14) . 3_756
N7 Dy1 O1 Y2 -121.3(2) . 3_756
N2 Dy1 O1 Y2 153.7(2) . 3_756
N6 Dy1 O1 Y2 -57.3(2) . 3_756
N1 Dy1 O1 Y2 90.0(2) . 3_756
O4 Dy1 O1 Y2 21.6(4) . 3_756
N11 Dy1 O1 Y2 142.3(8) . 3_756
O2 Dy1 O1 Dy2 16.21(19) . 3_756
O5 Dy1 O1 Dy2 -175.05(14) . 3_756
N7 Dy1 O1 Dy2 -121.3(2) . 3_756
N2 Dy1 O1 Dy2 153.7(2) . 3_756
N6 Dy1 O1 Dy2 -57.3(2) . 3_756
N1 Dy1 O1 Dy2 90.0(2) . 3_756
O4 Dy1 O1 Dy2 21.6(4) . 3_756
N11 Dy1 O1 Dy2 142.3(8) . 3_756
O1 Dy1 O2 C25 4.4(4) . .
O5 Dy1 O2 C25 -168.9(4) . .
N7 Dy1 O2 C25 76.3(4) . .
N2 Dy1 O2 C25 -59.7(5) . .
N6 Dy1 O2 C25 111.9(4) . .
N1 Dy1 O2 C25 -97.4(4) . .
O4 Dy1 O2 C25 -173.5(4) . .
N11 Dy1 O2 C25 -171.4(4) . .
O1 Dy1 O4 N11 169.6(2) . .
O2 Dy1 O4 N11 175.1(2) . .
O5 Dy1 O4 N11 -0.09(18) . .
N7 Dy1 O4 N11 -51.3(2) . .
N2 Dy1 O4 N11 43.9(2) . .
N6 Dy1 O4 N11 -104.8(2) . .
N1 Dy1 O4 N11 96.3(2) . .
O1 Dy1 O5 N11 -171.8(2) . .
O2 Dy1 O5 N11 -5.7(3) . .
N7 Dy1 O5 N11 133.6(2) . .
N2 Dy1 O5 N11 -140.5(2) . .
N6 Dy1 O5 N11 67.1(2) . .
N1 Dy1 O5 N11 -73.0(2) . .
O4 Dy1 O5 N11 0.09(18) . .
O1 Dy2 O7 N12 -173.7(2) 3_756 .
O3 Dy2 O7 N12 -9.2(2) 3_756 .
O8 Dy2 O7 N12 4.60(18) . .
N8 Dy2 O7 N12 -141.2(2) . .
N3 Dy2 O7 N12 133.8(2) . .
N10 Dy2 O7 N12 -73.19(19) . .
N5 Dy2 O7 N12 69.36(19) . .
O1 Dy2 O8 N12 173.6(2) 3_756 .
O3 Dy2 O8 N12 163.3(2) 3_756 .
O7 Dy2 O8 N12 -4.69(18) . .
N8 Dy2 O8 N12 35.4(2) . .
N3 Dy2 O8 N12 -61.8(2) . .
N10 Dy2 O8 N12 85.7(2) . .
N5 Dy2 O8 N12 -116.8(2) . .
O1 Dy1 N1 C5 65.1(3) . .
O2 Dy1 N1 C5 143.7(3) . .
O5 Dy1 N1 C5 -86.0(3) . .
N7 Dy1 N1 C5 -27.8(4) . .
N2 Dy1 N1 C5 -7.1(2) . .
N6 Dy1 N1 C5 -168.8(2) . .
O4 Dy1 N1 C5 -136.8(3) . .
N11 Dy1 N1 C5 -110.7(3) . .
O1 Dy1 N1 C1 -112.2(3) . .
O2 Dy1 N1 C1 -33.6(3) . .
O5 Dy1 N1 C1 96.7(3) . .
N7 Dy1 N1 C1 154.9(3) . .
N2 Dy1 N1 C1 175.6(3) . .
N6 Dy1 N1 C1 13.9(4) . .
O4 Dy1 N1 C1 45.9(3) . .
N11 Dy1 N1 C1 72.0(3) . .
O1 Dy1 N2 C6 -95.5(2) . .
O2 Dy1 N2 C6 -29.9(3) . .
O5 Dy1 N2 C6 99.4(2) . .
N7 Dy1 N2 C6 179.6(2) . .
N6 Dy1 N2 C6 166.5(2) . .
N1 Dy1 N2 C6 10.2(2) . .
O4 Dy1 N2 C6 65.9(3) . .
N11 Dy1 N2 C6 83.5(2) . .
O1 Dy1 N2 N3 66.2(3) . .
O2 Dy1 N2 N3 131.8(3) . .
O5 Dy1 N2 N3 -98.9(3) . .
N7 Dy1 N2 N3 -18.7(3) . .
N6 Dy1 N2 N3 -31.8(4) . .
N1 Dy1 N2 N3 171.9(3) . .
O4 Dy1 N2 N3 -132.4(3) . .
N11 Dy1 N2 N3 -114.8(3) . .
C6 N2 N3 C7 1.0(4) . .
Dy1 N2 N3 C7 -162.0(2) . .
C6 N2 N3 Dy2 -177.8(2) . .
Dy1 N2 N3 Dy2 19.2(5) . .
O1 Dy2 N3 C7 99.5(3) 3_756 .
O3 Dy2 N3 C7 30.8(3) 3_756 .
O7 Dy2 N3 C7 -101.4(3) . .
O8 Dy2 N3 C7 -59.1(3) . .
N8 Dy2 N3 C7 179.7(3) . .
N10 Dy2 N3 C7 -159.5(2) . .
N5 Dy2 N3 C7 1.0(2) . .
N12 Dy2 N3 C7 -82.2(2) . .
O1 Dy2 N3 N2 -81.8(3) 3_756 .
O3 Dy2 N3 N2 -150.5(3) 3_756 .
O7 Dy2 N3 N2 77.3(3) . .
O8 Dy2 N3 N2 119.6(3) . .
N8 Dy2 N3 N2 -1.7(3) . .
N10 Dy2 N3 N2 19.1(4) . .
N5 Dy2 N3 N2 179.6(3) . .
N12 Dy2 N3 N2 96.4(3) . .
O1 Dy2 N5 C8 -78.3(3) 3_756 .
O3 Dy2 N5 C8 -158.8(3) 3_756 .
O7 Dy2 N5 C8 78.2(3) . .
O8 Dy2 N5 C8 126.1(3) . .
N8 Dy2 N5 C8 -1.6(4) . .
N3 Dy2 N5 C8 1.0(3) . .
N10 Dy2 N5 C8 164.0(2) . .
N12 Dy2 N5 C8 103.0(3) . .
O1 Dy2 N5 C12 99.1(3) 3_756 .
O3 Dy2 N5 C12 18.7(3) 3_756 .
O7 Dy2 N5 C12 -104.4(3) . .
O8 Dy2 N5 C12 -56.5(3) . .
N8 Dy2 N5 C12 175.9(3) . .
N3 Dy2 N5 C12 178.4(3) . .
N10 Dy2 N5 C12 -18.6(4) . .
N12 Dy2 N5 C12 -79.6(3) . .
O1 Dy1 N6 C17 -75.9(3) . .
O2 Dy1 N6 C17 -153.0(3) . .
O5 Dy1 N6 C17 78.9(3) . .
N7 Dy1 N6 C17 0.5(2) . .
N2 Dy1 N6 C17 14.7(4) . .
N1 Dy1 N6 C17 159.7(2) . .
O4 Dy1 N6 C17 127.5(3) . .
N11 Dy1 N6 C17 102.4(3) . .
O1 Dy1 N6 C13 107.0(3) . .
O2 Dy1 N6 C13 29.9(3) . .
O5 Dy1 N6 C13 -98.2(3) . .
N7 Dy1 N6 C13 -176.6(3) . .
N2 Dy1 N6 C13 -162.4(3) . .
N1 Dy1 N6 C13 -17.4(4) . .
O4 Dy1 N6 C13 -49.6(3) . .
N11 Dy1 N6 C13 -74.7(3) . .
O1 Dy1 N7 C18 108.9(3) . .
O2 Dy1 N7 C18 37.9(3) . .
O5 Dy1 N7 C18 -94.4(3) . .
N2 Dy1 N7 C18 -172.9(3) . .
N6 Dy1 N7 C18 -0.1(2) . .
N1 Dy1 N7 C18 -153.9(2) . .
O4 Dy1 N7 C18 -56.4(3) . .
N11 Dy1 N7 C18 -76.2(3) . .
O1 Dy1 N7 N8 -74.7(3) . .
O2 Dy1 N7 N8 -145.8(3) . .
O5 Dy1 N7 N8 82.0(3) . .
N2 Dy1 N7 N8 3.4(3) . .
N6 Dy1 N7 N8 176.3(3) . .
N1 Dy1 N7 N8 22.5(4) . .
O4 Dy1 N7 N8 120.0(3) . .
N11 Dy1 N7 N8 100.1(3) . .
C18 N7 N8 C19 0.4(4) . .
Dy1 N7 N8 C19 -176.2(2) . .
C18 N7 N8 Dy2 -171.4(3) . .
Dy1 N7 N8 Dy2 11.9(5) . .
O1 Dy2 N8 C19 -101.7(3) 3_756 .
O3 Dy2 N8 C19 -32.5(3) 3_756 .
O7 Dy2 N8 C19 92.4(2) . .
O8 Dy2 N8 C19 60.9(3) . .
N3 Dy2 N8 C19 175.1(3) . .
N10 Dy2 N8 C19 6.9(2) . .
N5 Dy2 N8 C19 177.4(2) . .
N12 Dy2 N8 C19 75.8(2) . .
O1 Dy2 N8 N7 69.4(3) 3_756 .
O3 Dy2 N8 N7 138.6(3) 3_756 .
O7 Dy2 N8 N7 -96.5(3) . .
O8 Dy2 N8 N7 -128.0(3) . .
N3 Dy2 N8 N7 -13.8(3) . .
N10 Dy2 N8 N7 178.0(3) . .
N5 Dy2 N8 N7 -11.4(4) . .
N12 Dy2 N8 N7 -113.0(3) . .
O1 Dy2 N10 C20 66.7(3) 3_756 .
O3 Dy2 N10 C20 144.3(3) 3_756 .
O7 Dy2 N10 C20 -86.7(3) . .
O8 Dy2 N10 C20 -140.1(3) . .
N8 Dy2 N10 C20 -5.9(3) . .
N3 Dy2 N10 C20 -28.5(4) . .
N5 Dy2 N10 C20 -178.0(2) . .
N12 Dy2 N10 C20 -113.0(3) . .
O1 Dy2 N10 C24 -110.4(3) 3_756 .
O3 Dy2 N10 C24 -32.8(3) 3_756 .
O7 Dy2 N10 C24 96.2(3) . .
O8 Dy2 N10 C24 42.8(3) . .
N8 Dy2 N10 C24 177.0(3) . .
N3 Dy2 N10 C24 154.4(3) . .
N5 Dy2 N10 C24 4.9(4) . .
N12 Dy2 N10 C24 69.8(3) . .
Dy1 O4 N11 O6 179.7(3) . .
Dy1 O4 N11 O5 0.1(3) . .
Dy1 O5 N11 O6 -179.7(3) . .
Dy1 O5 N11 O4 -0.2(3) . .
O1 Dy1 N11 O6 53(4) . .
O2 Dy1 N11 O6 178(100) . .
O5 Dy1 N11 O6 3(3) . .
N7 Dy1 N11 O6 -43(3) . .
N2 Dy1 N11 O6 42(3) . .
N6 Dy1 N11 O6 -108(3) . .
N1 Dy1 N11 O6 106(3) . .
O4 Dy1 N11 O6 -177(4) . .
O1 Dy1 N11 O4 -130.2(9) . .
O2 Dy1 N11 O4 -4.8(2) . .
O5 Dy1 N11 O4 179.8(3) . .
N7 Dy1 N11 O4 134.1(2) . .
N2 Dy1 N11 O4 -141.4(2) . .
N6 Dy1 N11 O4 69.1(2) . .
N1 Dy1 N11 O4 -77.1(2) . .
O1 Dy1 N11 O5 50.0(9) . .
O2 Dy1 N11 O5 175.3(2) . .
N7 Dy1 N11 O5 -45.8(2) . .
N2 Dy1 N11 O5 38.8(2) . .
N6 Dy1 N11 O5 -110.7(2) . .
N1 Dy1 N11 O5 103.1(2) . .
O4 Dy1 N11 O5 -179.8(3) . .
Dy2 O8 N12 O9 -171.7(3) . .
Dy2 O8 N12 O7 7.7(3) . .
Dy2 O7 N12 O9 171.7(3) . .
Dy2 O7 N12 O8 -7.8(3) . .
O1 Dy2 N12 O9 8(4) 3_756 .
O3 Dy2 N12 O9 85(2) 3_756 .
O7 Dy2 N12 O9 -88(2) . .
O8 Dy2 N12 O9 101(2) . .
N8 Dy2 N12 O9 -49(2) . .
N3 Dy2 N12 O9 -134(2) . .
N10 Dy2 N12 O9 14(2) . .
N5 Dy2 N12 O9 160(2) . .
O1 Dy2 N12 O8 -92.4(19) 3_756 .
O3 Dy2 N12 O8 -16.0(2) 3_756 .
O7 Dy2 N12 O8 171.7(3) . .
N8 Dy2 N12 O8 -149.9(2) . .
N3 Dy2 N12 O8 125.1(2) . .
N10 Dy2 N12 O8 -87.1(2) . .
N5 Dy2 N12 O8 59.8(2) . .
O1 Dy2 N12 O7 96.0(19) 3_756 .
O3 Dy2 N12 O7 172.31(19) 3_756 .
O8 Dy2 N12 O7 -171.7(3) . .
N8 Dy2 N12 O7 38.4(2) . .
N3 Dy2 N12 O7 -46.5(2) . .
N10 Dy2 N12 O7 101.2(2) . .
N5 Dy2 N12 O7 -111.9(2) . .
C5 N1 C1 C2 -0.2(6) . .
Dy1 N1 C1 C2 177.1(3) . .
N1 C1 C2 C3 0.4(7) . .
C1 C2 C3 C4 -0.7(7) . .
C2 C3 C4 C5 1.0(7) . .
C1 N1 C5 C4 0.5(6) . .
Dy1 N1 C5 C4 -176.9(3) . .
C1 N1 C5 C6 -179.1(3) . .
Dy1 N1 C5 C6 3.5(4) . .
C3 C4 C5 N1 -0.9(6) . .
C3 C4 C5 C6 178.7(4) . .
C7 N4 C6 N2 -0.9(4) . .
C7 N4 C6 C5 179.6(3) . .
N3 N2 C6 N4 0.0(4) . .
Dy1 N2 C6 N4 167.1(2) . .
N3 N2 C6 C5 179.5(3) . .
Dy1 N2 C6 C5 -13.4(4) . .
N1 C5 C6 N4 -173.7(3) . .
C4 C5 C6 N4 6.7(6) . .
N1 C5 C6 N2 6.8(5) . .
C4 C5 C6 N2 -172.8(4) . .
C6 N4 C7 N3 1.6(4) . .
C6 N4 C7 C8 -178.2(3) . .
N2 N3 C7 N4 -1.6(4) . .
Dy2 N3 C7 N4 177.4(2) . .
N2 N3 C7 C8 178.1(3) . .
Dy2 N3 C7 C8 -2.8(4) . .
C12 N5 C8 C9 -2.8(6) . .
Dy2 N5 C8 C9 174.8(3) . .
C12 N5 C8 C7 179.7(3) . .
Dy2 N5 C8 C7 -2.6(4) . .
N4 C7 C8 N5 -176.5(3) . .
N3 C7 C8 N5 3.7(5) . .
N4 C7 C8 C9 6.0(6) . .
N3 C7 C8 C9 -173.8(4) . .
N5 C8 C9 C10 1.4(7) . .
C7 C8 C9 C10 178.8(4) . .
C8 C9 C10 C11 -0.2(7) . .
C9 C10 C11 C12 0.4(7) . .
C8 N5 C12 C11 3.1(6) . .
Dy2 N5 C12 C11 -174.4(3) . .
C10 C11 C12 N5 -1.9(7) . .
C17 N6 C13 C14 1.1(6) . .
Dy1 N6 C13 C14 178.3(3) . .
N6 C13 C14 C15 0.4(7) . .
C13 C14 C15 C16 -1.5(7) . .
C14 C15 C16 C17 1.0(6) . .
C13 N6 C17 C16 -1.6(5) . .
Dy1 N6 C17 C16 -178.9(3) . .
C13 N6 C17 C18 176.5(3) . .
Dy1 N6 C17 C18 -0.8(4) . .
C15 C16 C17 N6 0.6(6) . .
C15 C16 C17 C18 -177.4(4) . .
N8 N7 C18 N9 -0.6(4) . .
Dy1 N7 C18 N9 176.8(2) . .
N8 N7 C18 C17 -177.7(3) . .
Dy1 N7 C18 C17 -0.3(4) . .
C19 N9 C18 N7 0.5(4) . .
C19 N9 C18 C17 177.6(3) . .
N6 C17 C18 N7 0.7(5) . .
C16 C17 C18 N7 178.9(4) . .
N6 C17 C18 N9 -176.1(3) . .
C16 C17 C18 N9 2.0(6) . .
C18 N9 C19 N8 -0.3(4) . .
C18 N9 C19 C20 -178.4(3) . .
N7 N8 C19 N9 -0.1(4) . .
Dy2 N8 C19 N9 173.8(2) . .
N7 N8 C19 C20 178.2(3) . .
Dy2 N8 C19 C20 -8.0(4) . .
C24 N10 C20 C21 -0.3(6) . .
Dy2 N10 C20 C21 -177.6(3) . .
C24 N10 C20 C19 -178.4(3) . .
Dy2 N10 C20 C19 4.3(4) . .
N9 C19 C20 N10 -179.5(3) . .
N8 C19 C20 N10 2.4(5) . .
N9 C19 C20 C21 2.4(6) . .
N8 C19 C20 C21 -175.7(3) . .
N10 C20 C21 C22 0.6(6) . .
C19 C20 C21 C22 178.6(4) . .
C20 C21 C22 C23 -1.1(7) . .
C21 C22 C23 C24 1.4(7) . .
C20 N10 C24 C23 0.5(6) . .
Dy2 N10 C24 C23 177.6(3) . .
C22 C23 C24 N10 -1.1(7) . .
Y2 O3 C25 O2 -0.5(7) 3_756 .
Dy2 O3 C25 O2 -0.5(7) 3_756 .
Y2 O3 C25 C26 178.5(3) 3_756 .
Dy2 O3 C25 C26 178.5(3) 3_756 .
Dy1 O2 C25 O3 -11.4(7) . .
Dy1 O2 C25 C26 169.6(4) . .
